data_1521259
loop_
_publ_author_name
'Joseph, J.'
'Vimala, T.M.'
'Sivasubramanian, V.'
'Murthy, V.R.K.'

_publ_section_title
;
 Structural investigations on Pb (Zrx Ti1-x) O3 solid solutions using the
 X-ray Rietveld method
;
_journal_name_full 'Journal of Materials Science'
_journal_page_first 1571
_journal_page_last 1575
_journal_volume 35
_journal_year 2000
_chemical_formula_sum 'O3 Pb Ti0.7 Zr0.3'
_chemical_name_systematic 'Pb (Zr0.3 Ti0.7) O3'
_space_group_IT_number 99
_symmetry_space_group_name_Hall 'P 4 -2'
_symmetry_space_group_name_H-M 'P 4 m m'
_cell_angle_alpha 90
_cell_angle_beta 90
_cell_angle_gamma 90
_cell_formula_units_Z 1
_cell_length_a 3.9862
_cell_length_b 3.9862
_cell_length_c 4.1331
_cell_volume 65.674
_citation_journal_id_ASTM JMTSAS
_cod_data_source_file Joseph_JMTSAS_2000_1586.cif
_cod_data_source_block O3Pb1Ti0.7Zr0.3
_cod_original_cell_volume 65.6741
_cod_original_formula_sum 'O3 Pb1 Ti0.7 Zr0.3'
_cod_database_code 1521259

loop_
_symmetry_equiv_pos_as_xyz
x,y,z
-y,x,z
-x,-y,z
y,-x,z
-x,y,z
-y,-x,z
x,-y,z
y,x,z

loop_
_atom_site_label
_atom_site_type_symbol
_atom_site_fract_x
_atom_site_fract_y
_atom_site_fract_z
_atom_site_occupancy
_atom_site_U_iso_or_equiv
Ti1 Ti+4 0.5 0.5 0.5292 0.7 0.0
Zr1 Zr+4 0.5 0.5 0.5292 0.3 0.0
O1 O-2 0.5 0 0.617 1 0.0
Pb1 Pb+2 0 0 0 1 0.0
O2 O-2 0.5 0.5 0.1281 1 0.0
